data_7051151
loop_
_publ_author_name
'Ma, Shuang-Cheng'
'Wu, Shuang-Ding'

_publ_section_title
;
Synthesis & Structure of Infinite Single Stranded Coordination
Polymers of Optically Active Bis(oxazoline) Ligands With Ag
Trifluoromethanesulfonate
;
_journal_name_full 'New Journal of Chemistry'
_journal_year 2001
_chemical_formula_sum 'C46 H44 Ag2 F6 N4 O11 S2'
_space_group_IT_number 4
_symmetry_cell_setting monoclinic
_symmetry_space_group_name_Hall 'P 2yb'
_symmetry_space_group_name_H-M 'P 1 21 1'
_cell_angle_alpha 90
_cell_angle_beta 109.14(2)
_cell_angle_gamma 90
_cell_formula_units_Z 2.00
_cell_length_a 14.684(4)
_cell_length_b 10.869(3)
_cell_length_c 16.467(6)
_cell_measurement_temperature 20.0
_cell_volume 2483(1)
_exptl_crystal_density_diffrn 1.600
_refine_ls_R_factor_obs 0.0570
_refine_ls_wR_factor_obs 0.0690
_cod_depositor_comments
;
The following automatic conversions were performed:

'_atom_site_thermal_displace_type' tag value 'Uij' was replaced with
'Uani' value 111 times.

Automatic conversion script
Id: cif_fix_values 1646 2011-03-28 12:23:43Z adriana 
;
_cod_original_sg_symbol_H-M 'P 21'
_cod_original_formula_sum 'Ag2 S2 F6 O11 N4 C46 H44'
_cod_database_code 7051151

loop_
_symmetry_equiv_pos_as_xyz
'  +x,  +y,  +z'
'  -x,1/2+y,  -z'

loop_
_atom_site_aniso_label
_atom_site_aniso_U_11
_atom_site_aniso_U_22
_atom_site_aniso_U_33
_atom_site_aniso_U_12
_atom_site_aniso_U_13
_atom_site_aniso_U_23
Ag1 0.0486(7) 0.090(1) 0.0621(8) -0.0052(8) 0.0227(6) 0.0078(8)
Ag2 0.0519(8) 0.073(1) 0.0730(10) 0.0016(8) 0.0231(6) 0.0012(8)
S1 0.111(5) 0.090(5) 0.097(5) 0.015(4) 0.044(4) 0.034(4)
S2 0.143(7) 0.095(6) 0.122(6) 0.014(5) 0.064(5) -0.015(5)
O1 0.060(8) 0.11(1) 0.051(7) 0.022(8) 0.028(6) 0.006(8)
O2 0.056(8) 0.11(1) 0.047(7) -0.012(8) 0.021(6) 0.027(7)
O3 0.057(8) 0.056(9) 0.092(10) -0.007(7) 0.011(7) -0.009(8)
O4 0.063(9) 0.070(10) 0.092(10) 0.015(8) 0.025(7) 0.023(8)
O6 0.1(6) 0.1451 0.1451 0.0000 0.0476 0.0000
O8 0.2(7) 0.1576 0.1576 0.0000 0.0517 0.0000
O9 0.1(5) 0.1218 0.1218 0.0000 0.0399 0.0000
O11 0.14(2) 0.13(2) 0.14(2) 0.00(1) 0.04(1) -0.02(1)
N1 0.059(9) 0.063(9) 0.054(8) 0.010(9) 0.027(7) 0.010(8)
N2 0.048(9) 0.07(1) 0.056(9) 0.009(8) 0.021(7) 0.000(8)
N3 0.06(1) 0.06(1) 0.07(1) -0.007(9) 0.036(8) 0.003(8)
N4 0.055(10) 0.07(1) 0.065(10) -0.003(8) 0.031(8) 0.020(8)
C1 0.05(1) 0.06(1) 0.06(1) 0.012(9) 0.013(9) 0.005(9)
C2 0.08(1) 0.17(3) 0.06(1) 0.00(2) 0.04(1) -0.01(1)
C3 0.06(1) 0.07(1) 0.038(8) -0.01(1) 0.012(7) 0.000(10)
C4 0.07(1) 0.05(1) 0.038(9) -0.007(9) 0.017(8) -0.003(8)
C5 0.06(1) 0.09(2) 0.08(1) -0.01(1) 0.01(1) 0.00(1)
C6 0.08(2) 0.11(2) 0.11(2) 0.01(2) 0.02(1) 0.01(2)
C7 0.16(3) 0.09(2) 0.12(2) 0.08(2) 0.07(2) 0.05(2)
C8 0.09(2) 0.10(2) 0.19(3) 0.01(2) -0.04(2) -0.05(2)
C9 0.11(2) 0.06(2) 0.26(4) 0.00(2) -0.02(2) -0.03(2)
C10 0.05(1) 0.07(1) 0.05(1) -0.018(10) 0.012(9) -0.004(10)
C11 0.09(2) 0.07(1) 0.08(1) -0.01(1) 0.04(1) 0.02(1)
C12 0.06(1) 0.08(1) 0.04(1) 0.00(1) 0.006(9) 0.011(10)
C13 0.06(1) 0.07(1) 0.06(1) 0.01(1) 0.021(10) 0.02(1)
C14 0.07(1) 0.11(2) 0.08(1) 0.03(2) 0.03(1) 0.00(2)
C15 0.08(2) 0.15(3) 0.08(2) -0.03(2) 0.01(1) 0.00(2)
C16 0.12(3) 0.10(3) 0.11(2) -0.05(2) 0.02(2) 0.02(2)
C17 0.04(1) 0.20(4) 0.10(2) -0.02(2) -0.01(1) 0.08(2)
C18 0.09(2) 0.11(2) 0.07(1) 0.03(2) 0.02(1) 0.03(1)
C19 0.04(1) 0.09(2) 0.05(1) -0.02(1) 0.011(9) 0.00(1)
C20 0.06(1) 0.21(3) 0.04(1) -0.05(2) 0.009(9) -0.01(1)
C21 0.05(1) 0.07(2) 0.13(2) -0.02(1) 0.00(1) 0.04(2)
C22 0.06(1) 0.06(1) 0.05(1) 0.00(1) 0.022(9) 0.007(10)
C23 0.07(1) 0.05(1) 0.13(2) 0.01(1) 0.05(1) 0.01(1)
C24 0.07(1) 0.09(2) 0.08(1) 0.00(1) 0.05(1) 0.00(1)
C25 0.08(2) 0.08(2) 0.04(1) 0.01(1) 0.02(1) 0.01(1)
C26 0.09(2) 0.11(2) 0.09(2) 0.02(1) 0.06(1) 0.05(2)
C27 0.26(4) 0.09(2) 0.06(1) 0.07(2) 0.09(2) 0.02(1)
C28 0.13(3) 0.12(3) 0.18(4) -0.01(2) 0.12(3) 0.02(2)
C29 0.12(2) 0.07(2) 0.22(4) 0.00(2) 0.08(3) 0.04(2)
C30 0.10(2) 0.07(2) 0.15(2) -0.03(1) 0.07(2) 0.00(2)
C31 0.044(9) 0.08(1) 0.08(1) -0.02(1) 0.020(8) 0.00(1)
C32 0.05(1) 0.10(2) 0.09(1) -0.01(1) 0.015(9) 0.04(1)
C33 0.08(1) 0.07(1) 0.10(2) -0.02(1) 0.05(1) -0.02(1)
C34 0.05(1) 0.04(1) 0.08(1) -0.002(9) 0.022(9) -0.004(10)
C35 0.14(3) 0.06(2) 0.13(2) 0.00(2) 0.04(2) -0.05(2)
C36 0.08(1) 0.07(1) 0.05(1) -0.02(1) 0.03(1) -0.006(10)

loop_
_atom_site_label
_atom_site_fract_x
_atom_site_fract_y
_atom_site_fract_z
_atom_site_U_iso_or_equiv
_atom_site_thermal_displace_type
_atom_site_calc_flag
_atom_site_calc_attached_atom
Ag1 0.75340(10) 0.3161 0.73497(9) 0.0657(5) Uani ? ?
Ag2 0.24730(9) 0.2615(2) 0.69558(9) 0.0655(5) Uani ? ?
S1 0.1493(6) 0.3958(8) 0.4981(5) 0.097(2) Uani ? ?
S2 1.3024(7) 0.0866(8) 1.1927(5) 0.115(3) Uani ? ?
F1 0.224(2) 0.483(2) 0.395(2) 0.2276 Uani ? ?
F2 0.120(1) 0.342(2) 0.344(1) 0.2276 Uani ? ?
F3 0.260(1) 0.296(2) 0.430(1) 0.2276 Uani ? ?
F4 1.191(1) 0.268(3) 1.208(1) 0.2528 Uani ? ?
F5 1.252(2) 0.269(3) 1.106(1) 0.2528 Uani ? ?
F6 1.342(1) 0.300(3) 1.236(1) 0.2528 Uani ? ?
O1 0.5575(8) 0.217(1) 0.8706(8) 0.072(5) Uani ? ?
O2 0.9386(8) 0.426(1) 0.5901(7) 0.070(4) Uani ? ?
O3 1.0530(9) 0.510(1) 0.7736(9) 0.072(4) Uani ? ?
O4 0.4889(10) 0.012(1) 0.7455(9) 0.075(5) Uani ? ?
O5 0.226(3) 0.451(4) 0.560(2) 0.25(2) Uani ? ?
O6 0.140(1) 0.283(2) 0.524(1) 0.145(7) Uani ? ?
O7 0.074(2) 0.485(3) 0.465(2) 0.21(1) Uani ? ?
O8 1.207(2) 0.026(3) 1.157(2) 0.158(9) Uani ? ?
O9 1.334(1) 0.057(2) 1.286(1) 0.122(6) Uani ? ?
O10 1.375(3) 0.084(5) 1.159(3) 0.28(2) Uani ? ?
O11 0.901(1) 0.210(2) 0.410(1) 0.140(8) Uani ? ?
N1 0.674(1) 0.253(2) 0.8137(8) 0.057(4) Uani ? ?
N2 0.8291(10) 0.375(2) 0.6496(9) 0.056(5) Uani ? ?
N3 1.165(1) 0.401(2) 0.7371(10) 0.062(5) Uani ? ?
N4 0.352(1) 0.118(2) 0.7064(10) 0.060(5) Uani ? ?
C1 0.588(1) 0.230(2) 0.801(1) 0.059(6) Uani ? ?
C2 0.646(1) 0.229(3) 0.950(1) 0.096(9) Uani ? ?
C3 0.726(1) 0.262(2) 0.9122(9) 0.056(5) Uani ? ?
C4 0.812(1) 0.181(2) 0.9453(10) 0.050(5) Uani ? ?
C5 0.897(1) 0.230(2) 1.000(1) 0.081(8) Uani ? ?
C6 0.978(2) 0.163(3) 1.037(2) 0.101(10) Uani ? ?
C7 0.978(3) 0.045(3) 1.019(2) 0.12(1) Uani ? ?
C8 0.896(2) -0.005(3) 0.960(2) 0.15(1) Uani ? ?
C9 0.812(2) 0.064(3) 0.923(3) 0.16(1) Uani ? ?
C10 0.917(1) 0.373(2) 0.652(1) 0.060(6) Uani ? ?
C11 0.850(2) 0.469(2) 0.529(1) 0.076(7) Uani ? ?
C12 0.772(1) 0.448(2) 0.572(1) 0.065(6) Uani ? ?
C13 0.688(1) 0.375(2) 0.516(1) 0.062(6) Uani ? ?
C14 0.694(2) 0.260(3) 0.487(1) 0.085(8) Uani ? ?
C15 0.620(2) 0.189(3) 0.442(2) 0.11(1) Uani ? ?
C16 0.532(2) 0.231(3) 0.417(2) 0.11(1) Uani ? ?
C17 0.513(1) 0.350(4) 0.442(2) 0.12(1) Uani ? ?
C18 0.600(2) 0.425(3) 0.496(1) 0.091(8) Uani ? ?
C19 0.509(1) 0.218(2) 0.714(1) 0.064(7) Uani ? ?
C20 0.546(1) 0.184(3) 0.643(1) 0.105(9) Uani ? ?
C21 0.460(2) 0.342(2) 0.699(2) 0.090(8) Uani ? ?
C22 0.445(1) 0.114(2) 0.725(1) 0.059(6) Uani ? ?
C23 0.419(1) -0.085(2) 0.755(2) 0.081(7) Uani ? ?
C24 0.321(2) -0.010(2) 0.719(1) 0.076(8) Uani ? ?
C25 0.265(2) -0.011(2) 0.780(1) 0.067(7) Uani ? ?
C26 0.300(2) 0.058(3) 0.855(2) 0.089(9) Uani ? ?
C27 0.243(3) 0.063(3) 0.914(1) 0.12(1) Uani ? ?
C28 0.160(3) 0.012(4) 0.894(3) 0.13(2) Uani ? ?
C29 0.130(2) -0.066(3) 0.828(3) 0.13(1) Uani ? ?
C30 0.183(2) -0.073(2) 0.759(2) 0.098(10) Uani ? ?
C31 1.002(1) 0.313(2) 0.715(1) 0.066(6) Uani ? ?
C32 0.979(1) 0.279(2) 0.803(1) 0.081(7) Uani ? ?
C33 1.031(2) 0.200(2) 0.672(1) 0.077(7) Uani ? ?
C34 1.078(1) 0.406(2) 0.739(1) 0.056(6) Uani ? ?
C35 1.135(2) 0.593(2) 0.785(2) 0.11(1) Uani ? ?
C36 1.219(2) 0.515(2) 0.772(1) 0.064(6) Uani ? ?
C37 1.304(1) 0.498(2) 0.846(1) 0.1138 Uani ? ?
C38 1.302(1) 0.416(2) 0.911(1) 0.1138 Uani ? ?
C39 1.386(1) 0.392(2) 0.979(1) 0.1138 Uani ? ?
C40 1.472(1) 0.451(2) 0.984(1) 0.1138 Uani ? ?
C41 1.474(1) 0.533(2) 0.919(1) 0.1138 Uani ? ?
C42 1.390(1) 0.557(2) 0.851(1) 0.1138 Uani ? ?
C45 0.191(1) 0.378(2) 0.4116(10) 0.2276 Uani ? ?
C46 1.267(1) 0.240(2) 1.187(1) 0.2528 Uani ? ?
H2 0.6511 0.2190 1.0082 0.1008 Uani ? ?
H3 0.7449 0.3444 0.9265 0.0768 Uani ? ?
H4 0.8991 0.3154 1.0122 0.0883 Uani ? ?
H5 1.0340 0.2013 1.0756 0.1088 Uani ? ?
H6 1.0331 -0.0053 1.0460 0.1034 Uani ? ?
H7 0.8963 -0.0886 0.9440 0.1771 Uani ? ?
H8 0.7566 0.0271 0.8836 0.1747 Uani ? ?
H10 0.8411 0.5034 0.4744 0.1148 Uani ? ?
H11 0.7513 0.5238 0.5882 0.1232 Uani ? ?
H12 0.7567 0.2263 0.5006 0.0978 Uani ? ?
H13 0.6318 0.1076 0.4280 0.1134 Uani ? ?
H14 0.4810 0.1817 0.3824 0.1233 Uani ? ?
H15 0.4495 0.3822 0.4260 0.1083 Uani ? ?
H16 0.5913 0.5048 0.5157 0.0961 Uani ? ?
H17 0.5801 0.1081 0.6567 0.0996 Uani ? ?
H18 0.5888 0.2465 0.6373 0.0996 Uani ? ?
H19 0.4941 0.1760 0.5912 0.0996 Uani ? ?
H20 0.5052 0.4036 0.6974 0.1008 Uani ? ?
H21 0.4082 0.3414 0.6463 0.1008 Uani ? ?
H22 0.4354 0.3600 0.7448 0.1144 Uani ? ?
H24 0.4307 -0.1662 0.7766 0.0895 Uani ? ?
H25 0.2825 -0.0434 0.6648 0.0923 Uani ? ?
H26 0.3593 0.1015 0.8679 0.0830 Uani ? ?
H27 0.2683 0.1033 0.9681 0.1158 Uani ? ?
H28 0.1184 0.0304 0.9263 0.1312 Uani ? ?
H29 0.0766 -0.1177 0.8226 0.1235 Uani ? ?
H30 0.1573 -0.1174 0.7072 0.1144 Uani ? ?
H31 0.9579 0.3505 0.8244 0.0911 Uani ? ?
H32 0.9308 0.2175 0.7912 0.0911 Uani ? ?
H33 1.0364 0.2489 0.8449 0.0911 Uani ? ?
H34 0.9788 0.1441 0.6542 0.0895 Uani ? ?
H35 1.0852 0.1607 0.7122 0.1270 Uani ? ?
H36 1.0476 0.2266 0.6238 0.0895 Uani ? ?
H38 1.1367 0.6787 0.7978 0.1270 Uani ? ?
H39 1.2380 0.5521 0.7279 0.1880 Uani ? ?
H40 1.243(1) 0.376(3) 0.908(2) 0.1138 Uani ? ?
H41 1.384(2) 0.336(2) 1.023(1) 0.1138 Uani ? ?
H42 1.529(1) 0.435(3) 1.030(1) 0.11(1) Uani ? ?
H43 1.533(1) 0.573(3) 0.922(2) 0.11(2) Uani ? ?
H44 1.392(2) 0.613(2) 0.807(1) 0.1138 Uani ? ?
H45 0.9420 0.2550 0.4550 0.0923 Uani ? ?
H46 0.8400 0.1800 0.3800 0.0768 Uani ? ?

loop_
_geom_bond_atom_site_label_1
_geom_bond_atom_site_label_2
_geom_bond_distance
_geom_bond_site_symmetry_1
_geom_bond_site_symmetry_2
_geom_bond_publ_flag
Ag(1) N(1) 2.12(1) ? ? yes
Ag(1) N(2) 2.16(1) ? ? yes
Ag(2) N(3) 2.18(1) ? ? yes
Ag(2) N(4) 2.16(1) ? ? yes
S(1) O(5) 1.46(2) ? ? yes
S(1) O(6) 1.33(2) ? ? yes
S(1) O(7) 1.40(3) ? ? yes
S(1) C(45) 1.79(2) ? ? yes
S(2) O(8) 1.47(2) ? ? yes
S(2) O(9) 1.47(2) ? ? yes
S(2) O(10) 1.35(5) ? ? yes
S(2) C(46) 1.70(2) ? ? yes
O(1) C(1) 1.33(2) ? ? yes
O(1) C(2) 1.47(2) ? ? yes
O(2) C(10) 1.33(2) ? ? yes
O(2) C(11) 1.41(2) ? ? yes
O(3) C(34) 1.35(2) ? ? yes
O(3) C(35) 1.42(2) ? ? yes
O(4) C(22) 1.32(2) ? ? yes
O(4) C(23) 1.51(2) ? ? yes
N(1) C(1) 1.26(2) ? ? yes
N(1) C(3) 1.51(2) ? ? yes
N(2) C(10) 1.25(2) ? ? yes
N(2) C(12) 1.46(2) ? ? yes
N(3) C(34) 1.28(2) ? ? yes
N(3) C(36) 1.48(2) ? ? yes
N(4) C(22) 1.27(2) ? ? yes
N(4) C(24) 1.45(2) ? ? yes
C(1) C(19) 1.49(2) ? ? yes
C(2) C(3) 1.52(2) ? ? yes
C(3) C(4) 1.55(2) ? ? yes
C(4) C(5) 1.36(2) ? ? yes
C(4) C(9) 1.33(3) ? ? yes
C(5) C(6) 1.34(3) ? ? yes
C(6) C(7) 1.29(4) ? ? yes
C(7) C(8) 1.35(3) ? ? yes
C(8) C(9) 1.34(3) ? ? yes
C(10) C(31) 1.50(2) ? ? yes
C(11) C(12) 1.54(3) ? ? yes
C(12) C(13) 1.54(2) ? ? yes
C(13) C(14) 1.38(3) ? ? yes
